data_4336304
loop_
_publ_author_name
'Ahmad El-Hellani'
'Julien Monot'
'Shun Tang'
'R\'egis Guillot'
'Christophe Bour'
'Vincent Gandon'

_publ_contact_author_address
;Institut de Chimie Mol\'eculaire et des Mat\'eriaux d'Orsay,
ICMMO,
Universit\'e Paris-sud 11,
B\^atiment 420,
91405 Orsay cedex,
France.
;
_publ_contact_author_email vincent.gandon@u-psud.fr
_publ_contact_author_name 'Vincent Gandon'
_publ_section_title
;
 Relationship between Gallium Pyramidalization in L.GaCl3 Complexes and
 the Electronic Ligand Properties
;
_journal_name_full 'Inorganic Chemistry'
_journal_page_first 11493
_journal_page_last 11502
_journal_paper_doi 10.1021/ic401817g
_journal_volume 52
_journal_year 2013
_chemical_absolute_configuration ad
_chemical_formula_moiety 'C27 H43 Cl3 Ga N'
_chemical_formula_sum 'C27 H43 Cl3 Ga N'
_chemical_formula_weight 557.69
_space_group_IT_number 19
_symmetry_cell_setting orthorhombic
_symmetry_Int_Tables_number 19
_symmetry_space_group_name_Hall 'P 2ac 2ab'
_symmetry_space_group_name_H-M 'P 21 21 21'
_atom_sites_solution_hydrogens geom
_atom_sites_solution_primary direct
_atom_sites_solution_secondary difmap
_audit_creation_method SHELXL-97
_cell_angle_alpha 90.00
_cell_angle_beta 90.00
_cell_angle_gamma 90.00
_cell_formula_units_Z 4
_cell_length_a 9.0024(10)
_cell_length_b 16.1231(17)
_cell_length_c 18.953(2)
_cell_measurement_reflns_used 5176
_cell_measurement_temperature 100(1)
_cell_measurement_theta_max 22.54
_cell_measurement_theta_min 2.49
_cell_volume 2751.0(5)
_computing_cell_refinement 'Bruker SAINT'
_computing_data_collection 'Bruker APEX2'
_computing_data_reduction 'Bruker SAINT'
_computing_structure_refinement 'SHELXL-97 (Sheldrick, 1997)'
_computing_structure_solution 'SHELXS-97 (Sheldrick, 1990)'
_diffrn_ambient_temperature 100(1)
_diffrn_measured_fraction_theta_full 0.999
_diffrn_measured_fraction_theta_max 0.997
_diffrn_measurement_device_type 'Bruker APEX-II CCD'
_diffrn_measurement_method '\f and \w scans'
_diffrn_radiation_monochromator graphite
_diffrn_radiation_probe x-ray
_diffrn_radiation_type MoK\a
_diffrn_radiation_wavelength 0.71073
_diffrn_reflns_av_R_equivalents 0.1091
_diffrn_reflns_av_sigmaI/netI 0.0920
_diffrn_reflns_limit_h_max 11
_diffrn_reflns_limit_h_min -11
_diffrn_reflns_limit_k_max 18
_diffrn_reflns_limit_k_min -20
_diffrn_reflns_limit_l_max 23
_diffrn_reflns_limit_l_min -23
_diffrn_reflns_number 37022
_diffrn_reflns_theta_full 25.00
_diffrn_reflns_theta_max 26.41
_diffrn_reflns_theta_min 1.66
_diffrn_source 'fine-focus sealed tube'
_diffrn_source_type 'kappa X8 APEX II Bruker ICMMO'
_exptl_absorpt_coefficient_mu 1.307
_exptl_absorpt_correction_T_max 0.9754
_exptl_absorpt_correction_T_min 0.8545
_exptl_absorpt_correction_type psi-scan
_exptl_absorpt_process_details SADABS
_exptl_crystal_colour colorless
_exptl_crystal_density_diffrn 1.347
_exptl_crystal_F_000 1176
_exptl_crystal_size_max 0.13
_exptl_crystal_size_mid 0.04
_exptl_crystal_size_min 0.02
_refine_diff_density_max 1.079
_refine_diff_density_min -0.817
_refine_diff_density_rms 0.142
_refine_ls_abs_structure_details 'Flack H D (1983), Acta Cryst. A39, 876-881'
_refine_ls_abs_structure_Flack 0.000(15)
_refine_ls_extinction_coef 0.0132(9)
_refine_ls_extinction_expression Fc^*^=kFc[1+0.001xFc^2^\l^3^/sin(2\q)]^-1/4^
_refine_ls_extinction_method SHELXL
_refine_ls_goodness_of_fit_ref 0.965
_refine_ls_hydrogen_treatment constr
_refine_ls_matrix_type full
_refine_ls_number_parameters 299
_refine_ls_number_reflns 5635
_refine_ls_number_restraints 0
_refine_ls_restrained_S_all 0.965
_refine_ls_R_factor_all 0.0852
_refine_ls_R_factor_gt 0.0510
_refine_ls_shift/su_max 0.002
_refine_ls_shift/su_mean 0.001
_refine_ls_structure_factor_coef Fsqd
_refine_ls_weighting_details 'calc w=1/[\s^2^(Fo^2^)+(0.0637P)^2^+0.0000P] where P=(Fo^2^+2Fc^2^)/3'
_refine_ls_weighting_scheme calc
_refine_ls_wR_factor_gt 0.1048
_refine_ls_wR_factor_ref 0.1190
_reflns_number_gt 4144
_reflns_number_total 5635
_reflns_threshold_expression >2sigma(I)
_cod_data_source_file ic401817g_si_001_1.cif
_cod_data_source_block CAAC3-GaCl3
_cod_database_code 4336304

loop_
_symmetry_equiv_pos_as_xyz
'x, y, z'
'-x+1/2, -y, z+1/2'
'-x, y+1/2, -z+1/2'
'x+1/2, -y+1/2, -z'

loop_
_atom_site_label
_atom_site_type_symbol
_atom_site_fract_x
_atom_site_fract_y
_atom_site_fract_z
_atom_site_U_iso_or_equiv
_atom_site_adp_type
_atom_site_occupancy
_atom_site_symmetry_multiplicity
_atom_site_calc_flag
_atom_site_refinement_flags
C1 C 0.5061(5) 0.5140(3) 0.0341(3) 0.0178(10) Uani 1 1 d .
C2 C 0.6025(6) 0.5430(3) 0.0964(3) 0.0187(12) Uani 1 1 d .
C3 C 0.7513(6) 0.5645(3) 0.0595(2) 0.0199(12) Uani 1 1 d .
H3A H 0.7888 0.6169 0.0773 0.024 Uiso 1 1 calc R
H3B H 0.8244 0.5219 0.0696 0.024 Uiso 1 1 calc R
C4 C 0.7262(6) 0.5704(3) -0.0194(2) 0.0206(11) Uani 1 1 d .
C5 C 0.5262(5) 0.5013(3) -0.0962(2) 0.0166(11) Uani 1 1 d .
C6 C 0.4498(6) 0.5562(3) -0.1413(3) 0.0183(11) Uani 1 1 d .
C7 C 0.4183(6) 0.5277(3) -0.2089(3) 0.0227(12) Uani 1 1 d .
H7 H 0.3661 0.5618 -0.2397 0.027 Uiso 1 1 calc R
C8 C 0.4624(6) 0.4502(3) -0.2317(3) 0.0253(13) Uani 1 1 d .
H8 H 0.4420 0.4337 -0.2777 0.030 Uiso 1 1 calc R
C9 C 0.5355(6) 0.3975(3) -0.1874(3) 0.0250(13) Uani 1 1 d .
H9 H 0.5644 0.3455 -0.2036 0.030 Uiso 1 1 calc R
C10 C 0.5677(6) 0.4206(3) -0.1179(3) 0.0187(11) Uani 1 1 d .
C11 C 0.6398(6) 0.3558(3) -0.0706(3) 0.0207(12) Uani 1 1 d .
H11 H 0.6650 0.3820 -0.0255 0.025 Uiso 1 1 calc R
C12 C 0.7800(6) 0.3185(3) -0.1017(3) 0.0285(12) Uani 1 1 d .
H12A H 0.7550 0.2861 -0.1425 0.043 Uiso 1 1 calc R
H12B H 0.8270 0.2837 -0.0672 0.043 Uiso 1 1 calc R
H12C H 0.8468 0.3622 -0.1151 0.043 Uiso 1 1 calc R
C13 C 0.5272(6) 0.2854(3) -0.0564(3) 0.0278(13) Uani 1 1 d .
H13A H 0.4388 0.3082 -0.0357 0.042 Uiso 1 1 calc R
H13B H 0.5702 0.2458 -0.0246 0.042 Uiso 1 1 calc R
H13C H 0.5026 0.2585 -0.1000 0.042 Uiso 1 1 calc R
C14 C 0.3825(6) 0.6401(3) -0.1218(3) 0.0203(12) Uani 1 1 d .
H14 H 0.4047 0.6514 -0.0721 0.024 Uiso 1 1 calc R
C15 C 0.2122(6) 0.6382(3) -0.1312(3) 0.0283(12) Uani 1 1 d .
H15A H 0.1694 0.6864 -0.1095 0.043 Uiso 1 1 calc R
H15B H 0.1729 0.5892 -0.1093 0.043 Uiso 1 1 calc R
H15C H 0.1885 0.6378 -0.1805 0.043 Uiso 1 1 calc R
C16 C 0.4449(7) 0.7118(3) -0.1667(3) 0.0297(14) Uani 1 1 d .
H16A H 0.5502 0.7158 -0.1597 0.045 Uiso 1 1 calc R
H16B H 0.3985 0.7629 -0.1528 0.045 Uiso 1 1 calc R
H16C H 0.4247 0.7014 -0.2157 0.045 Uiso 1 1 calc R
C17 C 0.7119(7) 0.6597(3) -0.0439(3) 0.0397(15) Uani 1 1 d .
H17A H 0.6879 0.6607 -0.0932 0.060 Uiso 1 1 calc R
H17B H 0.8042 0.6881 -0.0363 0.060 Uiso 1 1 calc R
H17C H 0.6346 0.6867 -0.0177 0.060 Uiso 1 1 calc R
C18 C 0.8451(6) 0.5277(4) -0.0620(3) 0.0351(15) Uani 1 1 d .
H18A H 0.8568 0.4717 -0.0455 0.053 Uiso 1 1 calc R
H18B H 0.9372 0.5569 -0.0568 0.053 Uiso 1 1 calc R
H18C H 0.8168 0.5270 -0.1108 0.053 Uiso 1 1 calc R
C19 C 0.5334(6) 0.6222(3) 0.1293(3) 0.0226(12) Uani 1 1 d .
H19A H 0.6133 0.6552 0.1491 0.027 Uiso 1 1 calc R
H19B H 0.4893 0.6545 0.0915 0.027 Uiso 1 1 calc R
C20 C 0.4155(6) 0.6100(3) 0.1866(3) 0.0259(13) Uani 1 1 d .
H20 H 0.3300 0.5814 0.1657 0.031 Uiso 1 1 calc R
C21 C 0.4783(7) 0.5560(3) 0.2451(3) 0.0257(13) Uani 1 1 d .
H21A H 0.5644 0.5827 0.2658 0.031 Uiso 1 1 calc R
H21B H 0.4043 0.5487 0.2819 0.031 Uiso 1 1 calc R
C22 C 0.5220(6) 0.4723(3) 0.2154(3) 0.0245(12) Uani 1 1 d .
H22A H 0.4345 0.4453 0.1964 0.029 Uiso 1 1 calc R
H22B H 0.5606 0.4379 0.2531 0.029 Uiso 1 1 calc R
C23 C 0.6391(6) 0.4795(3) 0.1574(2) 0.0197(11) Uani 1 1 d .
H23 H 0.7242 0.5047 0.1815 0.024 Uiso 1 1 calc R
C24 C 0.6986(6) 0.3937(3) 0.1336(3) 0.0233(12) Uani 1 1 d .
H24 H 0.7536 0.4017 0.0895 0.028 Uiso 1 1 calc R
C25 C 0.5761(6) 0.3306(3) 0.1196(3) 0.0264(13) Uani 1 1 d .
H25A H 0.6195 0.2793 0.1043 0.040 Uiso 1 1 calc R
H25B H 0.5110 0.3513 0.0835 0.040 Uiso 1 1 calc R
H25C H 0.5206 0.3214 0.1621 0.040 Uiso 1 1 calc R
C26 C 0.8063(6) 0.3599(3) 0.1881(3) 0.0282(13) Uani 1 1 d .
H26A H 0.7572 0.3557 0.2330 0.042 Uiso 1 1 calc R
H26B H 0.8899 0.3966 0.1922 0.042 Uiso 1 1 calc R
H26C H 0.8399 0.3060 0.1738 0.042 Uiso 1 1 calc R
C27 C 0.3640(7) 0.6946(3) 0.2139(3) 0.0358(15) Uani 1 1 d .
H27A H 0.4478 0.7248 0.2319 0.054 Uiso 1 1 calc R
H27B H 0.2926 0.6868 0.2510 0.054 Uiso 1 1 calc R
H27C H 0.3193 0.7253 0.1761 0.054 Uiso 1 1 calc R
N1 N 0.5756(4) 0.5275(2) -0.0254(2) 0.0152(9) Uani 1 1 d .
Cl1 Cl 0.17535(14) 0.60870(7) 0.04350(7) 0.0260(3) Uani 1 1 d .
Cl2 Cl 0.19908(15) 0.42231(7) -0.05950(6) 0.0227(3) Uani 1 1 d .
Cl3 Cl 0.19508(16) 0.41168(8) 0.12030(6) 0.0260(3) Uani 1 1 d .
Ga1 Ga 0.28236(6) 0.48598(3) 0.03386(3) 0.01794(16) Uani 1 1 d .

loop_
_atom_site_aniso_label
_atom_site_aniso_U_11
_atom_site_aniso_U_22
_atom_site_aniso_U_33
_atom_site_aniso_U_23
_atom_site_aniso_U_13
_atom_site_aniso_U_12
C1 0.029(3) 0.009(2) 0.016(2) 0.001(2) 0.000(2) 0.006(2)
C2 0.022(3) 0.021(3) 0.013(3) 0.000(2) -0.001(2) -0.004(2)
C3 0.025(3) 0.022(3) 0.013(2) -0.0016(19) 0.000(2) -0.001(2)
C4 0.018(3) 0.028(3) 0.015(3) 0.001(2) -0.001(2) -0.007(2)
C5 0.015(2) 0.026(3) 0.008(2) 0.001(2) 0.001(2) -0.004(2)
C6 0.020(3) 0.022(3) 0.012(3) 0.000(2) 0.002(2) 0.002(2)
C7 0.022(3) 0.028(3) 0.017(3) 0.005(2) 0.000(2) 0.000(2)
C8 0.030(3) 0.035(3) 0.011(3) 0.000(2) -0.004(2) 0.001(3)
C9 0.028(3) 0.025(3) 0.022(3) -0.008(2) 0.000(3) 0.000(3)
C10 0.022(3) 0.022(3) 0.012(3) 0.000(2) 0.001(2) -0.002(2)
C11 0.028(3) 0.017(3) 0.018(3) 0.002(2) -0.002(2) 0.000(2)
C12 0.034(3) 0.028(3) 0.023(3) 0.002(2) 0.002(3) 0.006(3)
C13 0.039(4) 0.026(3) 0.019(3) 0.000(2) 0.002(2) 0.002(3)
C14 0.020(3) 0.025(3) 0.016(3) 0.001(2) -0.003(2) -0.001(2)
C15 0.023(3) 0.035(3) 0.027(3) 0.005(2) 0.005(3) 0.008(3)
C16 0.037(3) 0.025(3) 0.027(3) 0.011(3) 0.002(3) 0.003(3)
C17 0.038(3) 0.034(3) 0.047(4) 0.024(3) -0.013(4) -0.019(3)
C18 0.020(3) 0.061(4) 0.025(3) -0.015(3) 0.008(2) -0.012(3)
C19 0.030(3) 0.021(3) 0.017(3) -0.004(2) 0.005(2) 0.000(2)
C20 0.031(3) 0.024(3) 0.023(3) -0.003(2) 0.000(3) 0.000(3)
C21 0.035(3) 0.030(3) 0.013(3) -0.006(2) 0.002(3) 0.001(3)
C22 0.030(3) 0.031(3) 0.012(3) -0.003(2) 0.003(2) -0.006(3)
C23 0.026(3) 0.023(3) 0.010(2) 0.005(2) 0.000(2) -0.002(3)
C24 0.030(3) 0.026(3) 0.014(3) 0.000(2) -0.002(2) 0.003(3)
C25 0.039(4) 0.019(3) 0.021(3) -0.003(2) -0.003(3) 0.001(3)
C26 0.026(3) 0.034(3) 0.025(3) 0.005(2) -0.004(3) 0.002(3)
C27 0.052(4) 0.027(3) 0.028(3) -0.008(3) 0.005(3) 0.003(3)
N1 0.020(2) 0.017(2) 0.009(2) 0.0017(18) 0.0033(18) 0.0024(17)
Cl1 0.0286(7) 0.0244(6) 0.0251(7) -0.0045(6) -0.0002(6) 0.0027(5)
Cl2 0.0250(7) 0.0271(6) 0.0159(6) -0.0038(5) -0.0014(6) -0.0025(6)
Cl3 0.0314(8) 0.0306(7) 0.0160(6) -0.0003(5) 0.0048(6) -0.0090(6)
Ga1 0.0208(3) 0.0211(3) 0.0119(3) -0.0013(2) 0.0005(3) -0.0016(2)

loop_
_atom_type_symbol
_atom_type_description
_atom_type_scat_dispersion_real
_atom_type_scat_dispersion_imag
_atom_type_scat_source
C C 0.0031 0.0016 'International Tables Vol C Tables 4.2.6.8 and 6.1.1.4'
H H 0.0000 0.0000 'International Tables Vol C Tables 4.2.6.8 and 6.1.1.4'
N N 0.0061 0.0033 'International Tables Vol C Tables 4.2.6.8 and 6.1.1.4'
Cl Cl 0.1480 0.1590 'International Tables Vol C Tables 4.2.6.8 and 6.1.1.4'
Ga Ga 0.2310 1.6080 'International Tables Vol C Tables 4.2.6.8 and 6.1.1.4'

loop_
_geom_angle_atom_site_label_1
_geom_angle_atom_site_label_2
_geom_angle_atom_site_label_3
_geom_angle
N1 C1 C2 109.9(4)
N1 C1 Ga1 120.1(4)
C2 C1 Ga1 128.2(4)
C1 C2 C3 102.1(4)
C1 C2 C19 109.4(4)
C3 C2 C19 110.1(4)
C1 C2 C23 118.8(4)
C3 C2 C23 107.2(4)
C19 C2 C23 108.9(4)
C4 C3 C2 109.3(4)
C18 C4 C3 113.2(4)
C18 C4 C17 109.3(4)
C3 C4 C17 112.0(4)
C18 C4 N1 112.5(4)
C3 C4 N1 100.2(4)
C17 C4 N1 109.3(4)
C6 C5 C10 122.0(4)
C6 C5 N1 121.2(4)
C10 C5 N1 116.7(4)
C7 C6 C5 116.8(4)
C7 C6 C14 115.8(5)
C5 C6 C14 127.0(4)
C8 C7 C6 121.9(5)
C9 C8 C7 120.7(5)
C8 C9 C10 120.9(5)
C9 C10 C5 117.6(4)
C9 C10 C11 117.4(4)
C5 C10 C11 124.9(4)
C12 C11 C10 113.4(4)
C12 C11 C13 108.8(4)
C10 C11 C13 109.1(4)
C6 C14 C16 112.7(4)
C6 C14 C15 110.4(4)
C16 C14 C15 108.2(4)
C20 C19 C2 117.2(4)
C21 C20 C27 112.1(4)
C21 C20 C19 109.5(4)
C27 C20 C19 109.6(4)
C22 C21 C20 109.6(4)
C21 C22 C23 112.4(4)
C22 C23 C24 112.3(4)
C22 C23 C2 115.6(4)
C24 C23 C2 116.0(4)
C26 C24 C25 109.9(4)
C26 C24 C23 110.1(4)
C25 C24 C23 113.4(4)
C1 N1 C5 126.3(4)
C1 N1 C4 115.9(4)
C5 N1 C4 117.8(3)
C1 Ga1 Cl3 118.09(14)
C1 Ga1 Cl2 116.15(15)
Cl3 Ga1 Cl2 103.17(5)
C1 Ga1 Cl1 103.28(12)
Cl3 Ga1 Cl1 105.86(5)
Cl2 Ga1 Cl1 109.83(5)

loop_
_geom_bond_atom_site_label_1
_geom_bond_atom_site_label_2
_geom_bond_distance
C1 N1 1.309(6)
C1 C2 1.539(7)
C1 Ga1 2.064(5)
C2 C3 1.550(7)
C2 C19 1.552(7)
C2 C23 1.577(7)
C3 C4 1.516(7)
C4 C18 1.507(7)
C4 C17 1.518(7)
C4 N1 1.526(6)
C5 C6 1.410(7)
C5 C10 1.415(7)
C5 N1 1.475(6)
C6 C7 1.391(7)
C6 C14 1.528(7)
C7 C8 1.380(8)
C8 C9 1.363(7)
C9 C10 1.400(7)
C10 C11 1.522(7)
C11 C12 1.517(7)
C11 C13 1.545(7)
C14 C16 1.542(7)
C14 C15 1.544(7)
C19 C20 1.532(7)
C20 C21 1.519(7)
C20 C27 1.531(7)
C21 C22 1.514(7)
C22 C23 1.527(7)
C23 C24 1.550(7)
C24 C26 1.519(7)
C24 C25 1.524(7)
Cl1 Ga1 2.2083(13)
Cl2 Ga1 2.1787(13)
Cl3 Ga1 2.1763(13)
